data_2201918
loop_
_publ_author_name
'Thomas C. Baddeley'
'Simon M. Clow'
'Philip J. Cox'
'Iain G. Davidson'
'Clare Ryder'
'James L. Wardell'

_publ_section_title
;Disordered
 4,4'-di-<i>O</i>-isobutyroyl-2,2',3,3',6,6'-hex-<i>O</i>-acetyl-\a,\a'-trehalose
;
_journal_issue 6
_journal_name_full 'Acta Crystallographica Section E'
_journal_page_first o848
_journal_page_last o850
_journal_paper_doi 10.1107/S1600536803010729
_journal_volume 59
_journal_year 2003
_chemical_formula_iupac 'C32 H46 O19'
_chemical_formula_moiety 'C32 H46 O19'
_chemical_formula_sum 'C32 H46 O19'
_chemical_formula_weight 734.69
_chemical_name_systematic
;
4,4'-Di-isobutyroyl-2,2',3,3',6,6'-hexacetyl-\a,\a'-trehalose
;
_space_group_IT_number 92
_symmetry_cell_setting tetragonal
_symmetry_space_group_name_Hall 'P 4abw 2nw'
_symmetry_space_group_name_H-M 'P 41 21 2'
_atom_sites_solution_hydrogens geom
_atom_sites_solution_primary direct
_atom_sites_solution_secondary difmap
_audit_creation_method SHELXL-97
_cell_angle_alpha 90.00
_cell_angle_beta 90.00
_cell_angle_gamma 90.00
_cell_formula_units_Z 4
_cell_length_a 14.9188(9)
_cell_length_b 14.9188(9)
_cell_length_c 17.8355(6)
_cell_measurement_reflns_used 5000
_cell_measurement_temperature 150(2)
_cell_measurement_theta_max 25.67
_cell_measurement_theta_min 1.93
_cell_volume 3969.7(4)
_computing_cell_refinement 'DENZO and COLLECT'
_computing_data_collection
;
DENZO (Otwinowski & Minor, 1997) and COLLECT (Hooft, 1998)
;
_computing_data_reduction 'DENZO and COLLECT'
_computing_molecular_graphics 'ORTEP-3 (Farrugia, 1997)'
_computing_structure_refinement 'SHELXL97 (Sheldrick, 1997)'
_computing_structure_solution 'SIR97 (Altomare et al., 1999)'
_diffrn_ambient_temperature 150(2)
_diffrn_detector_area_resol_mean 9.091
_diffrn_measured_fraction_theta_full 1.000
_diffrn_measured_fraction_theta_max 1.000
_diffrn_measurement_device_type 'Nonius KappaCCD area-detector'
_diffrn_measurement_method '\f and \w scans to fill Ewald sphere'
_diffrn_radiation_monochromator graphite
_diffrn_radiation_source
;
Enraf-Nonius FR591 rotating anode
;
_diffrn_radiation_type MoK\a
_diffrn_radiation_wavelength 0.71073
_diffrn_reflns_av_R_equivalents 0.1324
_diffrn_reflns_av_sigmaI/netI 0.0470
_diffrn_reflns_limit_h_max 18
_diffrn_reflns_limit_h_min -17
_diffrn_reflns_limit_k_max 18
_diffrn_reflns_limit_k_min -18
_diffrn_reflns_limit_l_max 21
_diffrn_reflns_limit_l_min -20
_diffrn_reflns_number 50356
_diffrn_reflns_theta_full 25.67
_diffrn_reflns_theta_max 25.67
_diffrn_reflns_theta_min 1.93
_diffrn_standards_decay_% none
_diffrn_standards_number 0
_exptl_absorpt_coefficient_mu 0.102
_exptl_absorpt_correction_T_max 0.9848
_exptl_absorpt_correction_T_min 0.9555
_exptl_absorpt_correction_type multi-scan
_exptl_absorpt_process_details
;
using multiple and symmetry-related data measurements via
SORTAV (Blessing, 1995, 1997)
;
_exptl_crystal_colour colourless
_exptl_crystal_density_diffrn 1.229
_exptl_crystal_density_method 'not measured'
_exptl_crystal_description lozenge
_exptl_crystal_F_000 1560
_exptl_crystal_size_max 0.45
_exptl_crystal_size_mid 0.15
_exptl_crystal_size_min 0.15
_refine_diff_density_max 0.352
_refine_diff_density_min -0.374
_refine_ls_extinction_coef 0.0117(18)
_refine_ls_extinction_expression Fc^*^=kFc[1+0.001xFc^2^\l^3^/sin(2\q)]^-1/4^
_refine_ls_extinction_method SHELXL97
_refine_ls_goodness_of_fit_ref 1.013
_refine_ls_hydrogen_treatment constr
_refine_ls_matrix_type full
_refine_ls_number_parameters 281
_refine_ls_number_reflns 2206
_refine_ls_number_restraints 5
_refine_ls_restrained_S_all 1.013
_refine_ls_R_factor_all 0.1031
_refine_ls_R_factor_gt 0.0534
_refine_ls_shift/su_max 0.003
_refine_ls_shift/su_mean 0.000
_refine_ls_structure_factor_coef Fsqd
_refine_ls_weighting_details 'calc w = 1/[\s^2^(Fo^2^)+(0.1016P)^2^] where P = (Fo^2^+2Fc^2^)/3'
_refine_ls_weighting_scheme calc
_refine_ls_wR_factor_gt 0.1295
_refine_ls_wR_factor_ref 0.1545
_reflns_number_gt 1414
_reflns_number_total 2206
_reflns_threshold_expression I>2\s(I)
_cod_data_source_file cm6042.cif
_cod_data_source_block I
_cod_depositor_comments
;
The following automatic conversions were performed:
'_symmetry_cell_setting' value 'Tetragonal' changed to 'tetragonal'
according to '/home/saulius/struct/CIF-dictionaries/cif_core.dic'
dictionary named 'cif_core.dic' version 2.4.1 from
2010-06-29.

'_geom_bond_publ_flag' value 'Y' changed to 'y' according to
'/home/saulius/struct/CIF-dictionaries/cif_core.dic' dictionary named
'cif_core.dic' version 2.4.1 from 2010-06-29 (5
times).

'_geom_bond_publ_flag' value 'N' changed to 'n' according to
'/home/saulius/struct/CIF-dictionaries/cif_core.dic' dictionary named
'cif_core.dic' version 2.4.1 from 2010-06-29 (57 times).

Automatic conversion script
Id: cif_fix_enum 1527 2010-12-29 10:47:43Z saulius 

The following automatic conversions were performed:

'_symmetry_cell_setting' value 'Tetragonal' changed to 'tetragonal'
according to /home/saulius/struct/CIF-dictionaries/cif_core.dic
dictionary named 'cif_core.dic' version 2.4.1 from
2010-06-29.

'_geom_bond_publ_flag' value 'Y' changed to 'y'
according to /home/saulius/struct/CIF-dictionaries/cif_core.dic
dictionary named 'cif_core.dic' version 2.4.1 from 2010-06-29 (5
times).

'_geom_bond_publ_flag' value 'N' changed to 'n' according to
/home/saulius/struct/CIF-dictionaries/cif_core.dic dictionary named
'cif_core.dic' version 2.4.1 from 2010-06-29 (57
times).

'_geom_angle_publ_flag' value 'Y' changed to 'y' according
to /home/saulius/struct/CIF-dictionaries/cif_core.dic dictionary
named 'cif_core.dic' version 2.4.1 from
2010-06-29.

'_geom_angle_publ_flag' value 'N' changed to 'n'
according to /home/saulius/struct/CIF-dictionaries/cif_core.dic
dictionary named 'cif_core.dic' version 2.4.1 from 2010-06-29 (111
times).

'_geom_torsion_publ_flag' value 'N' changed to 'n' according
to /home/saulius/struct/CIF-dictionaries/cif_core.dic dictionary
named 'cif_core.dic' version 2.4.1 from 2010-06-29 (52
times).

'_geom_torsion_publ_flag' value 'Y' changed to 'y' according
to /home/saulius/struct/CIF-dictionaries/cif_core.dic dictionary
named 'cif_core.dic' version 2.4.1 from 2010-06-29.

Automatic conversion script
Id: cif_fix_values 1715 2011-07-08 13:25:40Z adriana 
;
_cod_database_code 2201918
_cod_database_fobs_code 2201918

loop_
_symmetry_equiv_pos_as_xyz
'x, y, z'
'-x, -y, z+1/2'
'x+1/2, -y+1/2, -z+3/4'
'-x+1/2, y+1/2, -z+1/4'
'-y, -x, -z+1/2'
'y, x, -z'
'y+1/2, -x+1/2, z+3/4'
'-y+1/2, x+1/2, z+1/4'

loop_
_atom_site_label
_atom_site_fract_x
_atom_site_fract_y
_atom_site_fract_z
_atom_site_U_iso_or_equiv
_atom_site_adp_type
_atom_site_calc_flag
_atom_site_refinement_flags
_atom_site_occupancy
_atom_site_disorder_assembly
_atom_site_disorder_group
_atom_site_type_symbol
O1 0.50423(15) 0.49577(15) 0.2500 0.0428(8) Uani d S 1 . . O
O2 0.53377(18) 0.59905(16) 0.12323(12) 0.0520(7) Uani d . 1 . . O
O3 0.6641(2) 0.5604(2) 0.07028(16) 0.0684(9) Uani d . 1 . . O
O4 0.38070(17) 0.5479(2) 0.04240(12) 0.0636(8) Uani d . 1 A . O
O5 0.50504(16) 0.36524(16) 0.17855(11) 0.0486(6) Uani d . 1 A . O
O6 0.2879(4) 0.6402(3) 0.09708(18) 0.149(2) Uani d . 1 A . O
O7 0.27419(17) 0.4091(2) 0.12429(14) 0.0759(10) Uani d D 1 . . O
O8A 0.2417(4) 0.4346(6) 0.0022(3) 0.081(2) Uani d PD 0.50 . . O
O8B 0.2600(5) 0.3428(8) 0.0066(4) 0.116(3) Uani d PD 0.50 A . O
O9 0.4099(2) 0.2209(2) 0.24749(17) 0.0754(9) Uani d . 1 . . O
O10 0.5227(6) 0.1458(4) 0.2006(4) 0.221(4) Uani d . 1 . . O
C1 0.5363(2) 0.4538(2) 0.18394(16) 0.0416(8) Uani d . 1 . . C
H1 0.6033 0.4535 0.1848 0.050 Uiso calc R 1 . . H
C2 0.5048(2) 0.5074(2) 0.11790(17) 0.0446(8) Uani d . 1 A . C
H2 0.5301 0.4805 0.0711 0.053 Uiso calc R 1 . . H
C3 0.4035(2) 0.5066(3) 0.11277(16) 0.0503(10) Uani d . 1 . . C
H3 0.3768 0.5409 0.1554 0.060 Uiso calc R 1 A . H
C4 0.3701(3) 0.4107(3) 0.11322(19) 0.0589(11) Uani d . 1 A . C
H4 0.3857 0.3807 0.0648 0.071 Uiso calc R 1 . . H
C5 0.4093(3) 0.3583(3) 0.17849(19) 0.0580(11) Uani d . 1 . . C
H5 0.3854 0.3833 0.2265 0.070 Uiso calc R 1 A . H
C6 0.3892(4) 0.2603(3) 0.1750(2) 0.0823(15) Uani d . 1 A . C
H6A 0.3251 0.2509 0.1629 0.099 Uiso calc R 1 . . H
H6B 0.4258 0.2316 0.1354 0.099 Uiso calc R 1 . . H
C7 0.4792(5) 0.1653(4) 0.2532(4) 0.125(3) Uani d . 1 . . C
C8 0.4942(6) 0.1368(5) 0.3333(4) 0.141(3) Uani d . 1 . . C
H8A 0.5523 0.1067 0.3375 0.169 Uiso calc R 1 . . H
H8B 0.4465 0.0955 0.3485 0.169 Uiso calc R 1 . . H
H8C 0.4935 0.1897 0.3659 0.169 Uiso calc R 1 . . H
C9 0.6160(3) 0.6164(3) 0.09627(19) 0.0578(10) Uani d . 1 . . C
C10 0.6376(4) 0.7134(3) 0.1029(3) 0.0850(16) Uani d . 1 . . C
H10A 0.7027 0.7217 0.1002 0.102 Uiso calc R 1 . . H
H10B 0.6155 0.7361 0.1511 0.102 Uiso calc R 1 . . H
H10C 0.6089 0.7464 0.0619 0.102 Uiso calc R 1 . . H
C11 0.3225(3) 0.6138(4) 0.0423(2) 0.0780(15) Uani d . 1 . . C
C12 0.3098(4) 0.6506(4) -0.0354(2) 0.0891(19) Uani d . 1 A . C
H12A 0.2572 0.6899 -0.0362 0.107 Uiso calc R 1 . . H
H12B 0.3010 0.6010 -0.0706 0.107 Uiso calc R 1 . . H
H12C 0.3631 0.6849 -0.0499 0.107 Uiso calc R 1 . . H
C13A 0.2166(7) 0.4251(8) 0.0653(6) 0.065(4) Uani d PD 0.50 A 1 C
C14A 0.1234(9) 0.4089(16) 0.0918(9) 0.080(5) Uani d PD 0.50 A 1 C
H14A 0.1051 0.4699 0.1093 0.116(12) Uiso calc PR 0.50 A 1 H
C15A 0.0616(8) 0.3944(13) 0.0264(7) 0.115(5) Uani d PD 0.50 A 1 C
H15A -0.0001 0.3881 0.0445 0.116(12) Uiso calc PR 0.50 A 1 H
H15B 0.0792 0.3398 -0.0004 0.116(12) Uiso calc PR 0.50 A 1 H
H15C 0.0653 0.4458 -0.0077 0.116(12) Uiso calc PR 0.50 A 1 H
C16A 0.1064(7) 0.3555(10) 0.1568(6) 0.109(4) Uani d PD 0.50 A 1 C
H16A 0.0420 0.3552 0.1675 0.116(12) Uiso calc PR 0.50 A 1 H
H16B 0.1388 0.3807 0.1997 0.116(12) Uiso calc PR 0.50 A 1 H
H16C 0.1269 0.2940 0.1478 0.116(12) Uiso calc PR 0.50 A 1 H
C13B 0.2259(7) 0.3700(11) 0.0650(5) 0.075(4) Uani d PD 0.50 A 2 C
C14B 0.1267(10) 0.3705(12) 0.0763(11) 0.091(7) Uani d PD 0.50 A 2 C
H14B 0.1135 0.3591 0.1305 0.116(12) Uiso calc PR 0.50 A 2 H
C15B 0.1021(11) 0.4660(13) 0.0576(12) 0.135(5) Uani d PD 0.50 A 2 C
H15D 0.0374 0.4743 0.0639 0.116(12) Uiso calc PR 0.50 A 2 H
H15E 0.1187 0.4789 0.0055 0.116(12) Uiso calc PR 0.50 A 2 H
H15F 0.1342 0.5069 0.0912 0.116(12) Uiso calc PR 0.50 A 2 H
C16B 0.0834(9) 0.3015(10) 0.0311(6) 0.108(4) Uani d PD 0.50 A 2 C
H16D 0.0184 0.3038 0.0390 0.116(12) Uiso calc PR 0.50 A 2 H
H16E 0.1059 0.2424 0.0459 0.116(12) Uiso calc PR 0.50 A 2 H
H16F 0.0967 0.3118 -0.0220 0.116(12) Uiso calc PR 0.50 A 2 H

loop_
_atom_site_aniso_label
_atom_site_aniso_U_11
_atom_site_aniso_U_22
_atom_site_aniso_U_33
_atom_site_aniso_U_12
_atom_site_aniso_U_13
_atom_site_aniso_U_23
O1 0.0499(13) 0.0499(13) 0.0285(14) 0.0067(15) -0.0048(10) -0.0048(10)
O2 0.0677(19) 0.0496(15) 0.0387(12) -0.0017(12) -0.0011(12) -0.0013(11)
O3 0.0553(19) 0.081(2) 0.0693(18) -0.0115(17) 0.0050(15) 0.0087(17)
O4 0.0602(18) 0.103(2) 0.0280(12) 0.0284(17) -0.0005(11) -0.0011(12)
O5 0.0564(17) 0.0494(16) 0.0401(12) -0.0053(12) 0.0068(11) -0.0095(10)
O6 0.202(5) 0.195(5) 0.0499(18) 0.140(4) 0.039(2) 0.021(2)
O7 0.0459(18) 0.145(3) 0.0369(14) -0.0220(17) -0.0006(12) -0.0008(16)
O8A 0.061(4) 0.150(7) 0.033(3) -0.014(4) -0.003(3) -0.009(4)
O8B 0.084(5) 0.214(11) 0.050(4) -0.056(6) 0.008(4) -0.027(6)
O9 0.088(2) 0.073(2) 0.0650(17) -0.0203(17) 0.0198(17) -0.0032(16)
O10 0.336(10) 0.143(5) 0.184(5) 0.120(6) 0.151(6) 0.036(4)
C1 0.043(2) 0.050(2) 0.0320(15) 0.0008(16) 0.0009(14) -0.0074(15)
C2 0.054(2) 0.048(2) 0.0322(15) -0.0011(16) 0.0022(14) -0.0053(14)
C3 0.046(2) 0.078(3) 0.0270(16) 0.0072(18) 0.0004(14) -0.0046(16)
C4 0.047(2) 0.095(3) 0.0351(18) -0.014(2) 0.0043(15) -0.0127(18)
C5 0.060(3) 0.079(3) 0.0352(18) -0.021(2) 0.0075(17) -0.0108(18)
C6 0.112(4) 0.085(3) 0.050(2) -0.042(3) 0.017(3) -0.015(2)
C7 0.170(7) 0.064(4) 0.141(6) 0.026(4) 0.070(5) 0.005(4)
C8 0.185(7) 0.094(5) 0.144(6) 0.051(5) 0.034(6) 0.036(4)
C9 0.066(3) 0.070(3) 0.0380(18) -0.011(2) -0.0052(19) 0.0030(19)
C10 0.122(5) 0.074(3) 0.059(3) -0.031(3) -0.009(3) 0.004(2)
C11 0.077(3) 0.116(4) 0.041(2) 0.038(3) 0.009(2) 0.006(2)
C12 0.092(4) 0.126(5) 0.049(2) 0.056(3) 0.003(2) 0.006(3)
C13A 0.055(6) 0.077(8) 0.062(7) -0.007(6) -0.007(5) -0.006(6)
C14A 0.057(9) 0.111(14) 0.071(11) -0.026(8) -0.013(6) 0.016(10)
C15A 0.061(7) 0.189(16) 0.095(8) 0.003(9) -0.024(6) -0.011(9)
C16A 0.051(6) 0.166(12) 0.109(8) -0.019(7) 0.008(5) 0.033(8)
C13B 0.050(7) 0.140(13) 0.036(5) -0.019(8) 0.002(4) 0.010(7)
C14B 0.075(10) 0.136(17) 0.062(8) -0.046(10) -0.002(6) -0.009(10)
C15B 0.085(11) 0.169(18) 0.151(15) -0.020(12) 0.018(10) -0.034(14)
C16B 0.103(9) 0.120(11) 0.102(8) -0.039(8) 0.012(7) -0.002(8)

loop_
_atom_type_symbol
_atom_type_description
_atom_type_scat_dispersion_real
_atom_type_scat_dispersion_imag
_atom_type_scat_source
C C 0.0033 0.0016 'International Tables Vol C Tables 4.2.6.8 and 6.1.1.4'
H H 0.0000 0.0000 'International Tables Vol C Tables 4.2.6.8 and 6.1.1.4'
O O 0.0106 0.0060 'International Tables Vol C Tables 4.2.6.8 and 6.1.1.4'

loop_
_geom_angle_atom_site_label_1
_geom_angle_atom_site_label_2
_geom_angle_atom_site_label_3
_geom_angle_site_symmetry_3
_geom_angle
_geom_angle_publ_flag
C1 O1 C1 5_665 113.1(4) y
C9 O2 C2 . 115.8(3) n
C11 O4 C3 . 118.6(3) n
C1 O5 C5 . 113.5(3) n
C13A O7 C4 . 120.7(5) n
C13B O7 C4 . 114.3(5) n
C7 O9 C6 . 119.0(4) n
O5 C1 O1 . 111.1(2) n
O5 C1 C2 . 110.1(3) n
O1 C1 C2 . 108.2(3) n
O5 C1 H1 . 109.1 n
O1 C1 H1 . 109.1 n
C2 C1 H1 . 109.1 n
O2 C2 C1 . 111.1(3) n
O2 C2 C3 . 108.2(3) n
C1 C2 C3 . 110.9(3) n
O2 C2 H2 . 108.9 n
C1 C2 H2 . 108.9 n
C3 C2 H2 . 108.9 n
O4 C3 C2 . 106.6(3) n
O4 C3 C4 . 109.3(3) n
C2 C3 C4 . 109.6(3) n
O4 C3 H3 . 110.4 n
C2 C3 H3 . 110.4 n
C4 C3 H3 . 110.4 n
O7 C4 C3 . 110.0(3) n
O7 C4 C5 . 105.6(3) n
C3 C4 C5 . 111.3(3) n
O7 C4 H4 . 110.0 n
C3 C4 H4 . 110.0 n
C5 C4 H4 . 110.0 n
O5 C5 C6 . 105.7(4) n
O5 C5 C4 . 110.3(3) n
C6 C5 C4 . 113.2(3) n
O5 C5 H5 . 109.1 n
C6 C5 H5 . 109.1 n
C4 C5 H5 . 109.1 n
O9 C6 C5 . 108.5(3) n
O9 C6 H6A . 110.0 n
C5 C6 H6A . 110.0 n
O9 C6 H6B . 110.0 n
C5 C6 H6B . 110.0 n
H6A C6 H6B . 108.4 n
O10 C7 O9 . 121.5(7) n
O10 C7 C8 . 127.1(7) n
O9 C7 C8 . 111.3(5) n
C7 C8 H8A . 109.5 n
C7 C8 H8B . 109.5 n
H8A C8 H8B . 109.5 n
C7 C8 H8C . 109.5 n
H8A C8 H8C . 109.5 n
H8B C8 H8C . 109.5 n
O3 C9 O2 . 123.5(4) n
O3 C9 C10 . 125.6(5) n
O2 C9 C10 . 110.9(4) n
C9 C10 H10A . 109.5 n
C9 C10 H10B . 109.5 n
H10A C10 H10B . 109.5 n
C9 C10 H10C . 109.5 n
H10A C10 H10C . 109.5 n
H10B C10 H10C . 109.5 n
O6 C11 O4 . 122.8(4) n
O6 C11 C12 . 126.2(4) n
O4 C11 C12 . 110.9(3) n
C11 C12 H12A . 109.5 n
C11 C12 H12B . 109.5 n
H12A C12 H12B . 109.5 n
C11 C12 H12C . 109.5 n
H12A C12 H12C . 109.5 n
H12B C12 H12C . 109.5 n
O8A C13A O7 . 122.9(10) n
O8A C13A C14A . 127.7(10) n
O7 C13A C14A . 108.2(9) n
C16A C14A C13A . 120.9(13) n
C16A C14A C15A . 116.2(14) n
C13A C14A C15A . 110.5(12) n
C16A C14A H14A . 101.9 n
C13A C14A H14A . 101.9 n
C15A C14A H14A . 101.9 n
C14A C15A H15A . 109.5 n
C14A C15A H15B . 109.5 n
H15A C15A H15B . 109.5 n
C14A C15A H15C . 109.5 n
H15A C15A H15C . 109.5 n
H15B C15A H15C . 109.5 n
C14A C16A H16A . 109.5 n
C14A C16A H16B . 109.5 n
H16A C16A H16B . 109.5 n
C14A C16A H16C . 109.5 n
H16A C16A H16C . 109.5 n
H16B C16A H16C . 109.5 n
O8B C13B O7 . 124.2(9) n
O8B C13B C14B . 121.8(11) n
O7 C13B C14B . 113.8(10) n
C16B C14B C13B . 111.2(13) n
C16B C14B C15B . 115.9(16) n
C13B C14B C15B . 102.5(14) n
C16B C14B H14B . 109.0 n
C13B C14B H14B . 109.0 n
C15B C14B H14B . 109.0 n
C14B C15B H15D . 109.5 n
C14B C15B H15E . 109.5 n
H15D C15B H15E . 109.5 n
C14B C15B H15F . 109.5 n
H15D C15B H15F . 109.5 n
H15E C15B H15F . 109.5 n
C14B C16B H16D . 109.5 n
C14B C16B H16E . 109.5 n
H16D C16B H16E . 109.5 n
C14B C16B H16F . 109.5 n
H16D C16B H16F . 109.5 n
H16E C16B H16F . 109.5 n

loop_
_geom_bond_atom_site_label_1
_geom_bond_atom_site_label_2
_geom_bond_site_symmetry_2
_geom_bond_distance
_geom_bond_publ_flag
O1 C1 . 1.417(4) y
O1 C1 5_665 1.417(4) n
O2 C9 . 1.343(5) n
O2 C2 . 1.438(4) n
O3 C9 . 1.196(5) n
O4 C11 . 1.312(5) n
O4 C3 . 1.439(4) n
O5 C1 . 1.405(4) n
O5 C5 . 1.432(5) y
O6 C11 . 1.172(5) n
O7 C13A . 1.379(10) n
O7 C13B . 1.407(10) n
O7 C4 . 1.444(5) n
O8A C13A . 1.194(11) n
O8B C13B . 1.228(11) n
O9 C7 . 1.329(7) n
O9 C6 . 1.453(6) n
O10 C7 . 1.176(7) n
C1 C2 . 1.499(5) y
C1 H1 . 1.0000 n
C2 C3 . 1.514(5) y
C2 H2 . 1.0000 n
C3 C4 . 1.515(6) y
C3 H3 . 1.0000 n
C4 C5 . 1.519(6) n
C4 H4 . 1.0000 n
C5 C6 . 1.494(6) n
C5 H5 . 1.0000 n
C6 H6A . 0.9900 n
C6 H6B . 0.9900 n
C7 C8 . 1.507(10) n
C8 H8A . 0.9800 n
C8 H8B . 0.9800 n
C8 H8C . 0.9800 n
C9 C10 . 1.487(6) n
C10 H10A . 0.9800 n
C10 H10B . 0.9800 n
C10 H10C . 0.9800 n
C11 C12 . 1.502(5) n
C12 H12A . 0.9800 n
C12 H12B . 0.9800 n
C12 H12C . 0.9800 n
C13A C14A . 1.488(13) n
C14A C16A . 1.429(18) n
C14A C15A . 1.503(15) n
C14A H14A . 1.0000 n
C15A H15A . 0.9800 n
C15A H15B . 0.9800 n
C15A H15C . 0.9800 n
C16A H16A . 0.9800 n
C16A H16B . 0.9800 n
C16A H16C . 0.9800 n
C13B C14B . 1.493(14) n
C14B C16B . 1.460(18) n
C14B C15B . 1.509(16) n
C14B H14B . 1.0000 n
C15B H15D . 0.9800 n
C15B H15E . 0.9800 n
C15B H15F . 0.9800 n
C16B H16D . 0.9800 n
C16B H16E . 0.9800 n
C16B H16F . 0.9800 n

loop_
_geom_hbond_atom_site_label_D
_geom_hbond_atom_site_label_H
_geom_hbond_atom_site_label_A
_geom_hbond_site_symmetry_A
_geom_hbond_distance_DH
_geom_hbond_distance_HA
_geom_hbond_distance_DA
_geom_hbond_angle_DHA
C2 H2 O4 6_555 1.00 2.53 3.487(4) 161
C6 H6A O6 4_545 0.99 2.37 3.217(8) 143
C8 H8B O10 8_545 0.98 2.53 3.412(10) 150
C8 H8C O3 5_665 0.98 2.59 3.528(8) 161
C12 H12B O5 6_555 0.98 2.58 3.454(5) 148

loop_
_geom_torsion_atom_site_label_1
_geom_torsion_atom_site_label_2
_geom_torsion_atom_site_label_3
_geom_torsion_atom_site_label_4
_geom_torsion_site_symmetry_1
_geom_torsion_site_symmetry_3
_geom_torsion_site_symmetry_4
_geom_torsion
_geom_torsion_publ_flag
C5 O5 C1 O1 . . . 58.4(3) n
C5 O5 C1 C2 . . . -61.4(3) n
C1 O1 C1 O5 5_665 . . 72.7(2) n
C1 O1 C1 C2 5_665 . . -166.4(3) n
C9 O2 C2 C1 . . . 86.0(3) n
C9 O2 C2 C3 . . . -152.1(3) n
O5 C1 C2 O2 . . . 178.3(3) n
O1 C1 C2 O2 . . . 56.7(3) n
O5 C1 C2 C3 . . . 58.0(4) n
O1 C1 C2 C3 . . . -63.6(3) n
C11 O4 C3 C2 . . . -128.0(4) n
C11 O4 C3 C4 . . . 113.6(4) n
O2 C2 C3 O4 . . . 66.2(3) n
C1 C2 C3 O4 . . . -171.7(3) n
O2 C2 C3 C4 . . . -175.6(2) n
C1 C2 C3 C4 . . . -53.5(3) n
C13A O7 C4 C3 . . . 80.3(7) n
C13B O7 C4 C3 . . . 119.0(8) n
C13A O7 C4 C5 . . . -159.5(7) n
C13B O7 C4 C5 . . . -120.8(8) n
O4 C3 C4 O7 . . . -75.5(3) n
C2 C3 C4 O7 . . . 168.0(3) n
O4 C3 C4 C5 . . . 167.8(3) n
C2 C3 C4 C5 . . . 51.3(4) n
C1 O5 C5 C6 . . . -178.2(3) n
C1 O5 C5 C4 . . . 59.0(4) n
O7 C4 C5 O5 . . . -172.6(3) n
C3 C4 C5 O5 . . . -53.3(4) n
O7 C4 C5 C6 . . . 69.1(4) n
C3 C4 C5 C6 . . . -171.5(4) n
C7 O9 C6 C5 . . . -111.0(5) n
O5 C5 C6 O9 . . . 72.8(4) n
C4 C5 C6 O9 . . . -166.2(4) n
C6 O9 C7 O10 . . . -1.8(11) n
C6 O9 C7 C8 . . . 175.8(5) n
C2 O2 C9 O3 . . . -1.2(5) n
C2 O2 C9 C10 . . . 178.5(3) n
C3 O4 C11 O6 . . . -0.4(8) n
C3 O4 C11 C12 . . . 177.9(4) n
C4 O7 C13A O8A . . . 5.3(16) n
C4 O7 C13A C14A . . . 173.7(11) n
O8A C13A C14A C16A . . . 147.4(16) n
O7 C13A C14A C16A . . . -20(2) n
O8A C13A C14A C15A . . . 7(3) n
O7 C13A C14A C15A . . . -160.8(15) n
C4 O7 C13B O8B . . . -3.3(19) n
C13A O7 C13B C14B . . . -69.4(16) n
C4 O7 C13B C14B . . . -178.8(11) n
O8B C13B C14B C16B . . . 27(2) n
O7 C13B C14B C16B . . . -157.8(13) n
O8B C13B C14B C15B . . . -98(2) n
O7 C13B C14B C15B . . . 77.9(16) n
H1 C1 C1 H1 . 5_665 5_665 -89.1 y
